data_2002056
loop_
_publ_author_name
'Ji, Y.'
'Liang, J.'
'Xie, S.'
'Zhu, N.'
'Li, Y.'

_publ_section_title
;
 Structure of 2CaO.B~2~O~3~
;
_journal_issue 1
_journal_name_full 'Acta Crystallographica Section C'
_journal_page_first 78
_journal_page_last 79
_journal_paper_doi 10.1107/S0108270192002130
_journal_volume 49
_journal_year 1993
_chemical_formula_sum 'B2 Ca2 O5'
_chemical_formula_weight 181.777
_space_group_crystal_system monoclinic
_space_group_IT_number 14
_space_group_name_Hall '-P 2ybc'
_space_group_name_H-M_alt 'P 1 21/c 1'
_cell_angle_alpha 90
_cell_angle_beta 92.94(3)
_cell_angle_gamma 90
_cell_formula_units_Z 4
_cell_length_a 7.234(3)
_cell_length_b 5.1810(10)
_cell_length_c 11.524(3)
_cell_volume 431.3(2)
_diffrn_radiation_type Mo
_diffrn_radiation_wavelength 0.71073
_exptl_absorpt_coefficient_mu 2.411
_exptl_crystal_density_diffrn 2.80
_exptl_crystal_F_000 360
_cod_data_source_file ab0264.cif
_cod_data_source_block ab0264_structure_1_of_1
_cod_depositor_comments
;
 Updating space group information and adding the symmetry operation list.

 Antanas Vaitkus,
 2018-06-15
;
_cod_original_cell_volume 431.41
_cod_original_sg_symbol_H-M 'P 21/c'
_cod_database_code 2002056

loop_
_space_group_symop_id
_space_group_symop_operation_xyz
1 x,y,z
2 -x,y+1/2,-z+1/2
3 -x,-y,-z
4 x,-y+1/2,z+1/2

loop_
_atom_site_label
_atom_site_fract_x
_atom_site_fract_y
_atom_site_fract_z
_atom_site_U_iso_or_equiv
Ca(1) .62330(10) .10080(10) .33610(10) .00870(10)
Ca(2) .88200(10) .56500(10) .13310(10) .00880(10)
O(1) .6084(2) .3069(3) .14170(10) .0124(3)
O(2) .6460(2) -.1447(3) .15720(10) .0109(3)
O(3) 1.0922(2) -.0802(3) .17470(10) .0129(3)
O(4) 1.1437(2) .3218(3) .07100(10) .0122(3)
O(5) .7276(3) .0917(3) -.01550(10) .0150(3)
B(1) .6550(3) .0760(4) .0955(2) .0093(4)
B(2) 1.1631(3) .0634(4) .0888(2) .0095(4)

loop_
_geom_angle_atom_site_label_1
_geom_angle_atom_site_label_2
_geom_angle_atom_site_label_3
_geom_angle
O(2) B(1) O(1) 121.3(2)
O(1) B(1) O(5) 114.6(2)
O(3) B(2) O(5) 111.8(2)
O(2) B(1) O(5) 123.8(2)
O(3) B(2) O(4) 127.4(2)
O(4) B(2) O(5) 123.5(2)
O(1) Ca(1) O(2) 57.40(10)
O(1) Ca(2) O(4) 112.50(10)

loop_
_geom_bond_atom_site_label_1
_geom_bond_atom_site_label_2
_geom_bond_distance
Ca(1) Ca(2) 3.9000(10)
Ca(1) O(1) 2.4800(10)
Ca(1) O(3) 2.6480(10)
O(1) B(1) 1.359(2)
O(3) B(2) 1.360(2)
Ca(2) O(4) 2.4130(10)
O(4) B(2) 1.360(2)
